data_7124188
loop_
_publ_author_name
'Kiernicki, John J.'
'Norwine, Emily E.'
'Zeller, Matthias'
'Szymczak, Nathaniel K.'

_publ_section_title
;
 Tetrahedral iron featuring an appended Lewis acid: distinct pathways for
 the reduction of hydroxylamine and hydrazine
;
_journal_name_full 'Chemical Communications'
_journal_paper_doi 10.1039/C9CC05720J
_journal_year 2019
_chemical_formula_moiety 'C48 H76 B2 Br4 N8 O Zn2, 3(C2 H4 Cl2)'
_chemical_formula_sum 'C54 H88 B2 Br4 Cl6 N8 O Zn2'
_chemical_formula_weight 1550.13
_space_group_crystal_system monoclinic
_space_group_IT_number 14
_space_group_name_Hall '-P 2yn'
_space_group_name_H-M_alt 'P 1 21/n 1'
_symmetry_space_group_name_Hall '-P 2yn'
_symmetry_space_group_name_H-M 'P 1 21/n 1'
_atom_sites_solution_hydrogens geom
_atom_sites_solution_primary direct
_atom_sites_solution_secondary difmap
_audit_creation_method SHELXL-2018/3
_audit_update_record
;
2019-07-17 deposited with the CCDC.    2019-08-29 downloaded from the CCDC.
;
_cell_angle_alpha 90
_cell_angle_beta 102.524(4)
_cell_angle_gamma 90
_cell_formula_units_Z 4
_cell_length_a 12.6626(10)
_cell_length_b 25.463(3)
_cell_length_c 21.457(3)
_cell_measurement_reflns_used 9744
_cell_measurement_temperature 150(2)
_cell_measurement_theta_max 28.2446
_cell_measurement_theta_min 2.5195
_cell_volume 6753.7(13)
_computing_cell_refinement 'SAINT V8.38A (Bruker, 2016)'
_computing_data_collection 'Apex3 v2018.1-0 (Bruker, 2018)'
_computing_data_reduction 'SAINT V8.38A (Bruker, 2016)'
_computing_structure_refinement
;  
SHELXL-2018/3 (Sheldrick, 2015, 2018), 
SHELXLE Rev946 (H\"ubschle et al., 2011)
;
_computing_structure_solution 'SHELXS-97 (Sheldrick, 2008)'
_diffrn_ambient_temperature 150(2)
_diffrn_detector_area_resol_mean 10.4167
_diffrn_measured_fraction_theta_full 0.983
_diffrn_measured_fraction_theta_max 0.945
_diffrn_measurement_device_type 'Bruker AXS D8 Quest CMOS diffractometer'
_diffrn_measurement_method 'omega and phi scans'
_diffrn_radiation_monochromator 'Triumph curved graphite crystal'
_diffrn_radiation_type MoK\a
_diffrn_radiation_wavelength 0.71073
_diffrn_reflns_av_R_equivalents 0.0977
_diffrn_reflns_av_unetI/netI 0.0780
_diffrn_reflns_Laue_measured_fraction_full 0.983
_diffrn_reflns_Laue_measured_fraction_max 0.945
_diffrn_reflns_limit_h_max 16
_diffrn_reflns_limit_h_min -14
_diffrn_reflns_limit_k_max 33
_diffrn_reflns_limit_k_min -33
_diffrn_reflns_limit_l_max 25
_diffrn_reflns_limit_l_min -28
_diffrn_reflns_number 71747
_diffrn_reflns_point_group_measured_fraction_full 0.983
_diffrn_reflns_point_group_measured_fraction_max 0.945
_diffrn_reflns_theta_full 25.242
_diffrn_reflns_theta_max 28.394
_diffrn_reflns_theta_min 2.235
_diffrn_source 'fine focus sealed tube X-ray source'
_diffrn_source_current '30 mA'
_diffrn_source_voltage '50 kV'
_exptl_absorpt_coefficient_mu 3.356
_exptl_absorpt_correction_T_max 0.7457
_exptl_absorpt_correction_T_min 0.5857
_exptl_absorpt_correction_type multi-scan
_exptl_absorpt_process_details
;
 SADABS 2016/2: Krause, L., Herbst-Irmer, R., Sheldrick G.M. & Stalke D.,
 J. Appl. Cryst. 48 (2015) 3-10
;
_exptl_crystal_colour colourless
_exptl_crystal_density_diffrn 1.524
_exptl_crystal_description needle
_exptl_crystal_F_000 3152
_exptl_crystal_recrystallization_method 'Re-crystallisation from solvent'
_exptl_crystal_size_max 0.420
_exptl_crystal_size_mid 0.050
_exptl_crystal_size_min 0.030
_refine_diff_density_max 1.144
_refine_diff_density_min -1.003
_refine_diff_density_rms 0.126
_refine_ls_extinction_method none
_refine_ls_goodness_of_fit_ref 1.028
_refine_ls_hydrogen_treatment constr
_refine_ls_matrix_type full
_refine_ls_number_parameters 851
_refine_ls_number_reflns 15991
_refine_ls_number_restraints 526
_refine_ls_restrained_S_all 1.032
_refine_ls_R_factor_all 0.1150
_refine_ls_R_factor_gt 0.0652
_refine_ls_shift/su_max 0.002
_refine_ls_shift/su_mean 0.000
_refine_ls_structure_factor_coef Fsqd
_refine_ls_weighting_details 'w=1/[\s^2^(Fo^2^)+(0.0851P)^2^+15.1843P] where P=(Fo^2^+2Fc^2^)/3'
_refine_ls_weighting_scheme calc
_refine_ls_wR_factor_gt 0.1576
_refine_ls_wR_factor_ref 0.1862
_reflns_Friedel_coverage 0.000
_reflns_number_gt 9963
_reflns_number_total 15991
_reflns_threshold_expression 'I > 2\s(I)'
_cod_data_source_file c9cc05720j2.cif
_cod_data_source_block JK5101_0m
_cod_original_cell_volume 6753.6(13)
_cod_database_code 7124188
_shelx_shelxl_version_number 2018/3
_shelx_space_group_comment
;
The symmetry employed for this shelxl refinement is uniquely defined
by the following loop, which should always be used as a source of
symmetry information in preference to the above space-group names.
They are only intended as comments.
;
_shelx_estimated_absorpt_t_min 0.333
_shelx_estimated_absorpt_t_max 0.906

loop_
_space_group_symop_operation_xyz
'x, y, z'
'-x+1/2, y+1/2, -z+1/2'
'-x, -y, -z'
'x-1/2, -y-1/2, z-1/2'

loop_
_atom_site_label
_atom_site_type_symbol
_atom_site_fract_x
_atom_site_fract_y
_atom_site_fract_z
_atom_site_U_iso_or_equiv
_atom_site_adp_type
_atom_site_occupancy
_atom_site_site_symmetry_order
_atom_site_calc_flag
_atom_site_refinement_flags_posn
_atom_site_refinement_flags_adp
_atom_site_refinement_flags_occupancy
_atom_site_disorder_assembly
_atom_site_disorder_group
Br1 Br 0.55665(4) -0.04083(2) 0.42676(3) 0.03809(15) Uani 1 1 d . . . . .
Br2 Br 0.74631(5) 0.04359(2) 0.34322(3) 0.04139(15) Uani 1 1 d . . . . .
Br3 Br 1.14294(5) 0.26948(3) 0.26316(4) 0.0602(2) Uani 1 1 d . . . . .
Br4 Br 0.91486(5) 0.17139(3) 0.28981(4) 0.0575(2) Uani 1 1 d . . . . .
Zn1 Zn 0.72710(5) -0.00182(2) 0.43511(3) 0.02849(14) Uani 1 1 d . . . . .
Zn2 Zn 1.09810(5) 0.19672(2) 0.31694(3) 0.03438(16) Uani 1 1 d . . . . .
Cl1 Cl 1.0317(3) 0.49293(13) 0.28930(19) 0.0790(10) Uani 0.751(6) 1 d D U P A 1
C49 C 0.9481(16) 0.4384(6) 0.2594(7) 0.107(3) Uani 0.751(6) 1 d D U P A 1
H49A H 0.871735 0.450082 0.248511 0.128 Uiso 0.751(6) 1 calc R U P A 1
H49B H 0.967478 0.425749 0.219735 0.128 Uiso 0.751(6) 1 calc R U P A 1
C50 C 0.9576(12) 0.3991(5) 0.3009(7) 0.102(3) Uani 0.751(6) 1 d D U P A 1
H50A H 0.946315 0.412190 0.342382 0.123 Uiso 0.751(6) 1 calc R U P A 1
H50B H 1.031348 0.384011 0.307775 0.123 Uiso 0.751(6) 1 calc R U P A 1
Cl2 Cl 0.8575(3) 0.34824(13) 0.27030(13) 0.0741(11) Uani 0.751(6) 1 d D U P A 1
Cl1B Cl 1.0227(19) 0.4761(8) 0.3185(11) 0.159(5) Uani 0.249(6) 1 d D U P A 2
C49B C 0.960(4) 0.4396(16) 0.2496(14) 0.106(4) Uani 0.249(6) 1 d D U P A 2
H49C H 0.890586 0.456735 0.230181 0.127 Uiso 0.249(6) 1 calc R U P A 2
H49D H 1.006868 0.441586 0.218167 0.127 Uiso 0.249(6) 1 calc R U P A 2
C50B C 0.941(2) 0.3891(13) 0.260(2) 0.104(4) Uani 0.249(6) 1 d D U P A 2
H50C H 0.998967 0.374176 0.293610 0.124 Uiso 0.249(6) 1 calc R U P A 2
H50D H 0.935964 0.368271 0.220199 0.124 Uiso 0.249(6) 1 calc R U P A 2
Cl2B Cl 0.8090(10) 0.3893(6) 0.2850(6) 0.107(4) Uani 0.249(6) 1 d D U P A 2
Cl3 Cl 0.3339(8) 0.3631(3) 0.3917(4) 0.123(2) Uani 0.485(3) 1 d D U P B 1
C51 C 0.286(2) 0.4207(8) 0.4248(14) 0.145(4) Uani 0.485(3) 1 d D U P B 1
H51A H 0.239824 0.441302 0.389996 0.174 Uiso 0.485(3) 1 calc R U P B 1
H51B H 0.240218 0.410078 0.454794 0.174 Uiso 0.485(3) 1 calc R U P B 1
C52 C 0.368(3) 0.4515(10) 0.4560(10) 0.147(4) Uani 0.485(3) 1 d D U P B 1
H52A H 0.424670 0.429769 0.483033 0.176 Uiso 0.485(3) 1 calc R U P B 1
H52B H 0.340876 0.477176 0.483507 0.176 Uiso 0.485(3) 1 calc R U P B 1
Cl4 Cl 0.4221(7) 0.4858(3) 0.3933(4) 0.112(2) Uani 0.485(3) 1 d D U P B 1
Cl3B Cl 0.2613(9) 0.3842(4) 0.3810(5) 0.103(3) Uani 0.339(3) 1 d D U P C 2
C51B C 0.269(3) 0.4525(8) 0.4010(19) 0.145(4) Uani 0.339(3) 1 d D U P C 2
H51C H 0.287217 0.472146 0.364969 0.174 Uiso 0.339(3) 1 calc R U P C 2
H51D H 0.196435 0.464222 0.405389 0.174 Uiso 0.339(3) 1 calc R U P C 2
C52B C 0.340(3) 0.4653(14) 0.4540(15) 0.145(4) Uani 0.339(3) 1 d D U P C 2
H52C H 0.373982 0.433225 0.475555 0.174 Uiso 0.339(3) 1 calc R U P C 2
H52D H 0.303103 0.484062 0.483606 0.174 Uiso 0.339(3) 1 calc R U P C 2
Cl4B Cl 0.4446(15) 0.5081(7) 0.4319(9) 0.183(5) Uani 0.339(3) 1 d D U P C 2
Cl3C Cl 0.215(2) 0.4256(9) 0.4566(13) 0.155(5) Uani 0.177(3) 1 d D U P D 3
C51C C 0.350(3) 0.405(2) 0.457(3) 0.143(4) Uani 0.177(3) 1 d D U P D 3
H51E H 0.398319 0.416377 0.497216 0.171 Uiso 0.177(3) 1 calc R U P D 3
H51F H 0.351853 0.365885 0.456079 0.171 Uiso 0.177(3) 1 calc R U P D 3
C52C C 0.390(5) 0.4230(14) 0.408(3) 0.141(4) Uani 0.177(3) 1 d D U P D 3
H52E H 0.357621 0.403761 0.368053 0.169 Uiso 0.177(3) 1 calc R U P D 3
H52F H 0.469176 0.419045 0.416503 0.169 Uiso 0.177(3) 1 calc R U P D 3
Cl4C Cl 0.351(3) 0.4933(10) 0.4002(16) 0.160(5) Uani 0.177(3) 1 d D U P D 3
Cl5 Cl 0.8168(7) 0.6048(3) 0.3948(6) 0.117(3) Uani 0.552(13) 1 d D U P E 1
C53 C 0.720(2) 0.5695(9) 0.3405(13) 0.158(5) Uani 0.552(13) 1 d D U P E 1
H53A H 0.647474 0.577283 0.349165 0.189 Uiso 0.552(13) 1 calc R U P E 1
H53B H 0.719545 0.582201 0.296918 0.189 Uiso 0.552(13) 1 calc R U P E 1
C54 C 0.7331(18) 0.5181(9) 0.3417(15) 0.155(5) Uani 0.552(13) 1 d D U P E 1
H54A H 0.747464 0.504361 0.385921 0.186 Uiso 0.552(13) 1 calc R U P E 1
H54B H 0.792852 0.507690 0.321270 0.186 Uiso 0.552(13) 1 calc R U P E 1
Cl6 Cl 0.5996(10) 0.4951(6) 0.2946(6) 0.168(4) Uani 0.552(13) 1 d D U P E 1
Cl5B Cl 0.7926(16) 0.5923(7) 0.4114(10) 0.186(6) Uani 0.448(13) 1 d D U P E 2
C53B C 0.689(3) 0.5479(14) 0.3763(15) 0.162(5) Uani 0.448(13) 1 d D U P E 2
H53C H 0.699715 0.514579 0.400611 0.195 Uiso 0.448(13) 1 calc R U P E 2
H53D H 0.618543 0.562679 0.379985 0.195 Uiso 0.448(13) 1 calc R U P E 2
C54B C 0.686(3) 0.5377(8) 0.3158(13) 0.153(5) Uani 0.448(13) 1 d D U P E 2
H54C H 0.757283 0.546233 0.305801 0.184 Uiso 0.448(13) 1 calc R U P E 2
H54D H 0.630501 0.559640 0.288325 0.184 Uiso 0.448(13) 1 calc R U P E 2
Cl6B Cl 0.6551(11) 0.4669(4) 0.2995(4) 0.120(4) Uani 0.448(13) 1 d D U P E 2
O1 O 0.7551(3) 0.23996(14) 0.41901(19) 0.0362(9) Uani 1 1 d . . . . .
N1 N 0.8561(3) -0.05167(16) 0.4714(2) 0.0303(9) Uani 1 1 d . . . . .
N2 N 0.7823(3) 0.03125(15) 0.5229(2) 0.0271(9) Uani 1 1 d . . . . .
N3 N 0.7574(3) 0.07095(15) 0.5591(2) 0.0286(9) Uani 1 1 d . . . . .
N4 N 0.6788(4) 0.17512(18) 0.3362(2) 0.0338(10) Uani 1 1 d . . . . .
H4A H 0.743118 0.186482 0.328738 0.041 Uiso 1 1 calc R U . . .
H4B H 0.691444 0.143090 0.355137 0.041 Uiso 1 1 calc R U . . .
N5 N 1.1888(3) 0.12811(17) 0.3163(2) 0.0322(10) Uani 1 1 d . . . . .
N6 N 1.1808(3) 0.19563(16) 0.4099(2) 0.0290(9) Uani 1 1 d . . . . .
N7 N 1.2028(3) 0.22810(17) 0.4604(2) 0.0319(10) Uani 1 1 d . . . . .
N8 N 0.7653(4) 0.29500(18) 0.4126(2) 0.0396(11) Uani 1 1 d . . . . .
H8A H 0.698013 0.309300 0.406494 0.048 Uiso 1 1 calc R U . . .
H8B H 0.790168 0.301089 0.376492 0.048 Uiso 1 1 calc R U . . .
C1 C 0.8339(5) -0.1015(2) 0.3739(3) 0.0475(15) Uani 1 1 d . . . . .
H1A H 0.757427 -0.109950 0.370854 0.071 Uiso 1 1 calc R U . . .
H1B H 0.868837 -0.130291 0.355776 0.071 Uiso 1 1 calc R U . . .
H1C H 0.839525 -0.069094 0.350132 0.071 Uiso 1 1 calc R U . . .
C2 C 0.8878(4) -0.0941(2) 0.4415(3) 0.0352(12) Uani 1 1 d . . . . .
C3 C 0.9666(4) -0.1276(2) 0.4745(3) 0.0407(14) Uani 1 1 d . . . . .
H3 H 0.988892 -0.157033 0.453330 0.049 Uiso 1 1 calc R U . . .
C4 C 1.0124(4) -0.1187(2) 0.5373(3) 0.0392(13) Uani 1 1 d . . . . .
H4 H 1.064311 -0.142651 0.560037 0.047 Uiso 1 1 calc R U . . .
C5 C 0.9832(4) -0.0743(2) 0.5684(3) 0.0347(12) Uani 1 1 d . . . . .
H5 H 1.016347 -0.066538 0.611541 0.042 Uiso 1 1 calc R U . . .
C6 C 0.9034(4) -0.04212(19) 0.5331(3) 0.0284(11) Uani 1 1 d . . . . .
C7 C 0.8632(4) 0.00511(19) 0.5601(3) 0.0292(11) Uani 1 1 d . . . . .
C8 C 0.8913(4) 0.0286(2) 0.6196(3) 0.0325(11) Uani 1 1 d . . . . .
H8 H 0.946992 0.017959 0.654471 0.039 Uiso 1 1 calc R U . . .
C9 C 0.8219(4) 0.0707(2) 0.6181(3) 0.0311(11) Uani 1 1 d . . . . .
C10 C 0.8133(5) 0.1088(2) 0.6716(3) 0.0383(13) Uani 1 1 d . . . . .
C11 C 0.8274(6) 0.1662(2) 0.6515(3) 0.0445(14) Uani 1 1 d . . . . .
H11A H 0.828462 0.189507 0.687984 0.067 Uiso 1 1 calc R U . . .
H11B H 0.766979 0.175844 0.616512 0.067 Uiso 1 1 calc R U . . .
H11C H 0.895582 0.169612 0.637326 0.067 Uiso 1 1 calc R U . . .
C12 C 0.9038(6) 0.0957(3) 0.7292(3) 0.0533(17) Uani 1 1 d . . . . .
H12A H 0.898537 0.118862 0.764882 0.080 Uiso 1 1 calc R U . . .
H12B H 0.974140 0.100696 0.717979 0.080 Uiso 1 1 calc R U . . .
H12C H 0.896813 0.059049 0.741780 0.080 Uiso 1 1 calc R U . . .
C13 C 0.7060(5) 0.1024(2) 0.6917(3) 0.0453(15) Uani 1 1 d . . . . .
H13A H 0.699608 0.066339 0.706494 0.068 Uiso 1 1 calc R U . . .
H13B H 0.646377 0.109735 0.655294 0.068 Uiso 1 1 calc R U . . .
H13C H 0.702837 0.126974 0.726444 0.068 Uiso 1 1 calc R U . . .
C14 C 0.6717(4) 0.1072(2) 0.5268(3) 0.0309(11) Uani 1 1 d . . . . .
H14A H 0.644499 0.127537 0.559471 0.037 Uiso 1 1 calc R U . . .
H14B H 0.610573 0.086519 0.502119 0.037 Uiso 1 1 calc R U . . .
C15 C 0.7111(4) 0.14510(19) 0.4822(3) 0.0297(11) Uani 1 1 d . . . . .
H15A H 0.745656 0.125195 0.452391 0.036 Uiso 1 1 calc R U . . .
H15B H 0.765950 0.168982 0.507375 0.036 Uiso 1 1 calc R U . . .
C16 C 0.6164(4) 0.1774(2) 0.4443(3) 0.0346(12) Uani 1 1 d . . . . .
H16A H 0.587171 0.199574 0.474482 0.041 Uiso 1 1 calc R U . . .
H16B H 0.558395 0.152982 0.423788 0.041 Uiso 1 1 calc R U . . .
C17 C 0.5521(4) 0.2558(2) 0.3580(3) 0.0361(12) Uani 1 1 d . . . . .
H17 H 0.549087 0.282130 0.392102 0.043 Uiso 1 1 calc R U . . .
C18 C 0.5689(5) 0.2887(2) 0.2989(3) 0.0437(14) Uani 1 1 d . . . . .
H18A H 0.497090 0.294576 0.270500 0.052 Uiso 1 1 calc R U . . .
H18B H 0.597785 0.323571 0.314539 0.052 Uiso 1 1 calc R U . . .
C19 C 0.6432(5) 0.2657(2) 0.2589(3) 0.0462(15) Uani 1 1 d . . . . .
H19A H 0.647918 0.291448 0.225032 0.055 Uiso 1 1 calc R U . . .
H19B H 0.716369 0.262790 0.286654 0.055 Uiso 1 1 calc R U . . .
C20 C 0.6149(5) 0.2130(3) 0.2272(3) 0.0485(16) Uani 1 1 d . . . . .
H20A H 0.670649 0.204108 0.202852 0.058 Uiso 1 1 calc R U . . .
H20B H 0.545090 0.216433 0.196026 0.058 Uiso 1 1 calc R U . . .
C21 C 0.6059(5) 0.1664(2) 0.2727(3) 0.0396(13) Uani 1 1 d . . . . .
H21 H 0.635722 0.135101 0.254136 0.047 Uiso 1 1 calc R U . . .
C22 C 0.4911(5) 0.1512(3) 0.2771(3) 0.0462(15) Uani 1 1 d . . . . .
H22A H 0.495605 0.128325 0.314846 0.055 Uiso 1 1 calc R U . . .
H22B H 0.458934 0.130153 0.238905 0.055 Uiso 1 1 calc R U . . .
C23 C 0.4135(5) 0.1969(3) 0.2821(3) 0.0525(17) Uani 1 1 d . . . . .
H23A H 0.411663 0.220472 0.245168 0.063 Uiso 1 1 calc R U . . .
H23B H 0.339963 0.182089 0.277661 0.063 Uiso 1 1 calc R U . . .
C24 C 0.4380(4) 0.2298(3) 0.3419(3) 0.0458(15) Uani 1 1 d . . . . .
H24A H 0.430411 0.207357 0.378340 0.055 Uiso 1 1 calc R U . . .
H24B H 0.382877 0.257870 0.337765 0.055 Uiso 1 1 calc R U . . .
C25 C 1.1202(6) 0.1129(3) 0.2029(3) 0.0560(17) Uani 1 1 d . . . . .
H25A H 1.046344 0.118831 0.208392 0.084 Uiso 1 1 calc R U . . .
H25B H 1.119876 0.084852 0.171516 0.084 Uiso 1 1 calc R U . . .
H25C H 1.148178 0.145261 0.187700 0.084 Uiso 1 1 calc R U . . .
C26 C 1.1915(5) 0.0970(2) 0.2660(3) 0.0400(13) Uani 1 1 d . . . . .
C27 C 1.2589(5) 0.0543(2) 0.2714(3) 0.0450(14) Uani 1 1 d . . . . .
H27 H 1.260265 0.032824 0.235330 0.054 Uiso 1 1 calc R U . . .
C28 C 1.3246(5) 0.0429(2) 0.3300(3) 0.0407(13) Uani 1 1 d . . . . .
H28 H 1.371379 0.013341 0.334378 0.049 Uiso 1 1 calc R U . . .
C29 C 1.3228(4) 0.0739(2) 0.3820(3) 0.0345(12) Uani 1 1 d . . . . .
H29 H 1.367696 0.066334 0.422513 0.041 Uiso 1 1 calc R U . . .
C30 C 1.2528(4) 0.1171(2) 0.3735(3) 0.0308(11) Uani 1 1 d . . . . .
C31 C 1.2512(4) 0.15496(19) 0.4242(3) 0.0282(10) Uani 1 1 d . . . . .
C32 C 1.3175(4) 0.1623(2) 0.4836(3) 0.0319(11) Uani 1 1 d . . . . .
H32 H 1.373332 0.139571 0.504780 0.038 Uiso 1 1 calc R U . . .
C33 C 1.2866(4) 0.2096(2) 0.5063(3) 0.0337(12) Uani 1 1 d . . . . .
C34 C 1.3411(5) 0.2379(2) 0.5670(3) 0.0401(13) Uani 1 1 d . . . . .
C35 C 1.4284(6) 0.2012(3) 0.6052(3) 0.0589(19) Uani 1 1 d . . . . .
H35A H 1.458890 0.216836 0.646944 0.088 Uiso 1 1 calc R U . . .
H35B H 1.485909 0.196146 0.581715 0.088 Uiso 1 1 calc R U . . .
H35C H 1.395838 0.167131 0.611232 0.088 Uiso 1 1 calc R U . . .
C36 C 1.2594(6) 0.2509(3) 0.6085(3) 0.0562(17) Uani 1 1 d . . . . .
H36A H 1.221502 0.218836 0.616282 0.084 Uiso 1 1 calc R U . . .
H36B H 1.206824 0.276631 0.586346 0.084 Uiso 1 1 calc R U . . .
H36C H 1.297859 0.265624 0.649394 0.084 Uiso 1 1 calc R U . . .
C37 C 1.3972(5) 0.2879(3) 0.5508(4) 0.0548(17) Uani 1 1 d . . . . .
H37A H 1.437026 0.304243 0.590234 0.082 Uiso 1 1 calc R U . . .
H37B H 1.342705 0.312478 0.528017 0.082 Uiso 1 1 calc R U . . .
H37C H 1.447567 0.278803 0.523652 0.082 Uiso 1 1 calc R U . . .
C38 C 1.1379(5) 0.2767(2) 0.4556(3) 0.0392(13) Uani 1 1 d . . . . .
H38A H 1.132649 0.292034 0.412693 0.047 Uiso 1 1 calc R U . . .
H38B H 1.176569 0.302247 0.487263 0.047 Uiso 1 1 calc R U . . .
C39 C 1.0241(4) 0.2694(2) 0.4666(3) 0.0374(12) Uani 1 1 d . . . . .
H39A H 1.027555 0.255105 0.509931 0.045 Uiso 1 1 calc R U . . .
H39B H 0.983627 0.244293 0.435110 0.045 Uiso 1 1 calc R U . . .
C40 C 0.9665(4) 0.3224(2) 0.4598(3) 0.0374(12) Uani 1 1 d . . . . .
H40A H 0.964527 0.335324 0.416002 0.045 Uiso 1 1 calc R U . . .
H40B H 1.012301 0.347134 0.489519 0.045 Uiso 1 1 calc R U . . .
C41 C 0.8215(5) 0.3069(2) 0.5380(3) 0.0469(15) Uani 1 1 d . . . . .
H41 H 0.845454 0.269515 0.544134 0.056 Uiso 1 1 calc R U . . .
C42 C 0.6998(6) 0.3095(3) 0.5396(4) 0.0573(18) Uani 1 1 d . . . . .
H42A H 0.660077 0.283220 0.509410 0.069 Uiso 1 1 calc R U . . .
H42B H 0.691251 0.299835 0.582968 0.069 Uiso 1 1 calc R U . . .
C43 C 0.6488(6) 0.3636(3) 0.5225(4) 0.0603(19) Uani 1 1 d . . . . .
H43A H 0.670161 0.386706 0.560223 0.072 Uiso 1 1 calc R U . . .
H43B H 0.569151 0.359607 0.514015 0.072 Uiso 1 1 calc R U . . .
C44 C 0.6781(6) 0.3912(3) 0.4650(4) 0.0589(18) Uani 1 1 d . . . . .
H44A H 0.634403 0.375758 0.425392 0.071 Uiso 1 1 calc R U . . .
H44B H 0.657981 0.428765 0.465884 0.071 Uiso 1 1 calc R U . . .
C45 C 0.7978(5) 0.3875(2) 0.4627(3) 0.0457(14) Uani 1 1 d . . . . .
H45 H 0.806578 0.400760 0.420214 0.055 Uiso 1 1 calc R U . . .
C46 C 0.8698(6) 0.4213(3) 0.5154(4) 0.064(2) Uani 1 1 d . . . . .
H46A H 0.839793 0.457312 0.513329 0.077 Uiso 1 1 calc R U . . .
H46B H 0.943229 0.423598 0.506632 0.077 Uiso 1 1 calc R U . . .
C47 C 0.8789(8) 0.3996(3) 0.5841(4) 0.079(3) Uani 1 1 d . . . . .
H47A H 0.941562 0.416458 0.612696 0.095 Uiso 1 1 calc R U . . .
H47B H 0.813162 0.409803 0.599021 0.095 Uiso 1 1 calc R U . . .
C48 C 0.8924(6) 0.3398(3) 0.5902(4) 0.0600(18) Uani 1 1 d . . . . .
H48A H 0.968949 0.331118 0.591256 0.072 Uiso 1 1 calc R U . . .
H48B H 0.877230 0.329011 0.631758 0.072 Uiso 1 1 calc R U . . .
B1 B 0.6470(5) 0.2150(2) 0.3895(3) 0.0314(13) Uani 1 1 d . . . . .
B2 B 0.8444(5) 0.3268(2) 0.4718(3) 0.0367(14) Uani 1 1 d . . . . .

loop_
_atom_site_aniso_label
_atom_site_aniso_U_11
_atom_site_aniso_U_22
_atom_site_aniso_U_33
_atom_site_aniso_U_23
_atom_site_aniso_U_13
_atom_site_aniso_U_12
Br1 0.0292(3) 0.0402(3) 0.0428(3) 0.0069(2) 0.0033(2) -0.0041(2)
Br2 0.0571(4) 0.0341(3) 0.0336(3) 0.0016(2) 0.0113(3) -0.0085(2)
Br3 0.0462(4) 0.0551(4) 0.0732(5) 0.0365(4) -0.0006(3) -0.0047(3)
Br4 0.0303(3) 0.0856(5) 0.0573(4) 0.0044(4) 0.0111(3) -0.0066(3)
Zn1 0.0303(3) 0.0242(3) 0.0300(3) -0.0006(2) 0.0045(2) -0.0013(2)
Zn2 0.0278(3) 0.0361(3) 0.0384(4) 0.0098(3) 0.0055(3) 0.0032(2)
Cl1 0.093(2) 0.0617(18) 0.085(2) -0.0055(16) 0.0248(18) -0.0306(15)
C49 0.125(6) 0.089(6) 0.102(6) 0.011(5) 0.017(6) -0.036(5)
C50 0.123(6) 0.087(6) 0.092(6) 0.016(5) 0.012(6) -0.033(5)
Cl2 0.087(2) 0.071(2) 0.0602(17) 0.0087(13) 0.0055(14) -0.0393(16)
Cl1B 0.188(10) 0.119(9) 0.157(11) -0.001(9) 0.007(10) -0.026(9)
C49B 0.126(7) 0.089(7) 0.100(7) 0.013(6) 0.017(7) -0.033(6)
C50B 0.122(7) 0.088(7) 0.094(7) 0.014(7) 0.011(7) -0.030(6)
Cl2B 0.111(7) 0.107(8) 0.089(7) 0.032(6) -0.005(5) -0.037(6)
Cl3 0.190(7) 0.085(4) 0.109(5) 0.001(4) 0.065(5) -0.026(4)
C51 0.176(7) 0.111(7) 0.146(7) 0.012(6) 0.034(7) -0.018(6)
C52 0.176(7) 0.112(7) 0.150(7) 0.011(6) 0.031(7) -0.014(6)
Cl4 0.122(5) 0.083(4) 0.128(5) 0.012(4) 0.020(5) -0.019(4)
Cl3B 0.138(7) 0.092(6) 0.091(5) -0.007(4) 0.048(5) -0.033(5)
C51B 0.175(8) 0.109(7) 0.149(7) 0.012(6) 0.031(7) -0.014(7)
C52B 0.176(7) 0.110(7) 0.150(7) 0.011(6) 0.034(7) -0.012(6)
Cl4B 0.205(10) 0.151(9) 0.182(10) 0.008(8) 0.016(9) 0.019(8)
Cl3C 0.178(11) 0.115(9) 0.171(11) 0.014(9) 0.038(10) -0.005(9)
C51C 0.175(8) 0.108(7) 0.145(7) 0.010(6) 0.034(7) -0.015(7)
C52C 0.172(7) 0.107(7) 0.143(7) 0.009(6) 0.035(7) -0.015(6)
Cl4C 0.186(10) 0.122(8) 0.166(9) 0.019(8) 0.021(9) -0.006(9)
Cl5 0.099(4) 0.066(3) 0.174(7) -0.032(4) 0.002(4) -0.021(3)
C53 0.174(9) 0.147(9) 0.151(9) -0.035(8) 0.036(8) -0.050(8)
C54 0.175(9) 0.154(9) 0.140(9) -0.042(8) 0.043(8) -0.043(8)
Cl6 0.159(8) 0.188(9) 0.159(6) -0.066(7) 0.041(6) -0.085(6)
Cl5B 0.204(10) 0.140(9) 0.211(10) -0.078(8) 0.039(8) -0.042(8)
C53B 0.180(9) 0.157(9) 0.151(9) -0.039(8) 0.039(8) -0.044(8)
C54B 0.172(9) 0.151(9) 0.139(9) -0.043(8) 0.040(8) -0.050(8)
Cl6B 0.156(8) 0.125(7) 0.084(4) -0.014(5) 0.037(5) -0.068(6)
O1 0.0334(19) 0.0241(18) 0.049(2) 0.0011(16) 0.0050(17) -0.0004(14)
N1 0.027(2) 0.026(2) 0.039(3) -0.0038(18) 0.0076(19) -0.0029(16)
N2 0.029(2) 0.020(2) 0.031(2) -0.0015(17) 0.0043(18) -0.0027(15)
N3 0.034(2) 0.020(2) 0.033(2) -0.0005(17) 0.0096(19) -0.0025(16)
N4 0.032(2) 0.035(2) 0.034(3) 0.007(2) 0.0077(19) -0.0020(18)
N5 0.034(2) 0.032(2) 0.031(2) 0.0040(19) 0.0079(19) -0.0008(18)
N6 0.031(2) 0.026(2) 0.031(2) 0.0065(18) 0.0078(18) 0.0037(16)
N7 0.033(2) 0.029(2) 0.034(3) 0.0016(19) 0.0076(19) 0.0037(17)
N8 0.047(3) 0.031(2) 0.040(3) 0.006(2) 0.006(2) -0.005(2)
C1 0.053(4) 0.036(3) 0.054(4) -0.013(3) 0.013(3) 0.000(3)
C2 0.039(3) 0.026(3) 0.042(3) -0.003(2) 0.013(2) -0.001(2)
C3 0.037(3) 0.027(3) 0.064(4) 0.002(3) 0.023(3) 0.003(2)
C4 0.030(3) 0.031(3) 0.058(4) 0.009(3) 0.012(3) 0.005(2)
C5 0.026(3) 0.034(3) 0.044(3) 0.010(2) 0.006(2) 0.000(2)
C6 0.023(2) 0.024(2) 0.039(3) -0.004(2) 0.007(2) -0.0067(18)
C7 0.026(2) 0.028(2) 0.033(3) 0.002(2) 0.006(2) -0.0044(19)
C8 0.036(3) 0.031(3) 0.028(3) 0.000(2) 0.001(2) -0.003(2)
C9 0.034(3) 0.026(3) 0.032(3) 0.001(2) 0.005(2) -0.006(2)
C10 0.054(3) 0.030(3) 0.029(3) -0.005(2) 0.006(3) -0.014(2)
C11 0.068(4) 0.027(3) 0.038(3) -0.010(2) 0.010(3) -0.014(3)
C12 0.077(5) 0.040(3) 0.039(4) -0.011(3) 0.002(3) -0.008(3)
C13 0.064(4) 0.038(3) 0.040(3) -0.006(3) 0.025(3) -0.001(3)
C14 0.031(3) 0.026(3) 0.036(3) 0.003(2) 0.009(2) 0.0009(19)
C15 0.029(3) 0.028(3) 0.033(3) 0.002(2) 0.007(2) 0.0017(19)
C16 0.032(3) 0.032(3) 0.040(3) 0.005(2) 0.008(2) 0.007(2)
C17 0.030(3) 0.038(3) 0.037(3) 0.012(2) 0.000(2) 0.004(2)
C18 0.039(3) 0.041(3) 0.046(4) 0.018(3) -0.004(3) 0.000(2)
C19 0.050(4) 0.047(4) 0.039(3) 0.015(3) 0.005(3) -0.010(3)
C20 0.052(4) 0.056(4) 0.035(3) 0.010(3) 0.005(3) -0.016(3)
C21 0.041(3) 0.045(3) 0.032(3) 0.004(3) 0.007(2) -0.005(2)
C22 0.044(3) 0.048(4) 0.044(4) 0.005(3) 0.002(3) -0.014(3)
C23 0.027(3) 0.066(4) 0.061(4) 0.014(3) 0.001(3) -0.009(3)
C24 0.028(3) 0.056(4) 0.051(4) 0.014(3) 0.005(3) 0.001(2)
C25 0.055(4) 0.065(4) 0.041(4) -0.007(3) -0.003(3) 0.012(3)
C26 0.039(3) 0.042(3) 0.038(3) -0.002(3) 0.006(2) -0.004(2)
C27 0.049(4) 0.038(3) 0.048(4) -0.012(3) 0.011(3) 0.000(3)
C28 0.045(3) 0.028(3) 0.050(4) 0.002(3) 0.011(3) 0.003(2)
C29 0.035(3) 0.028(3) 0.039(3) 0.008(2) 0.004(2) 0.003(2)
C30 0.030(3) 0.028(3) 0.036(3) 0.006(2) 0.010(2) -0.0040(19)
C31 0.024(2) 0.029(2) 0.032(3) 0.007(2) 0.007(2) -0.0009(18)
C32 0.028(3) 0.031(3) 0.038(3) 0.008(2) 0.010(2) 0.004(2)
C33 0.033(3) 0.034(3) 0.037(3) 0.004(2) 0.013(2) 0.000(2)
C34 0.039(3) 0.041(3) 0.040(3) -0.008(3) 0.007(3) -0.002(2)
C35 0.053(4) 0.068(5) 0.048(4) -0.015(3) -0.006(3) 0.008(3)
C36 0.060(4) 0.059(4) 0.051(4) -0.018(3) 0.016(3) -0.003(3)
C37 0.049(4) 0.049(4) 0.065(5) -0.010(3) 0.008(3) -0.014(3)
C38 0.041(3) 0.026(3) 0.050(4) -0.003(2) 0.009(3) 0.005(2)
C39 0.040(3) 0.025(3) 0.047(4) 0.005(2) 0.010(3) 0.001(2)
C40 0.038(3) 0.029(3) 0.043(3) 0.006(2) 0.004(2) 0.003(2)
C41 0.052(4) 0.040(3) 0.045(4) -0.001(3) 0.001(3) 0.004(3)
C42 0.065(4) 0.057(4) 0.057(4) 0.009(3) 0.026(4) 0.000(3)
C43 0.057(4) 0.054(4) 0.076(5) -0.004(4) 0.028(4) 0.008(3)
C44 0.061(4) 0.038(4) 0.078(5) 0.002(3) 0.017(4) 0.007(3)
C45 0.051(4) 0.031(3) 0.055(4) 0.003(3) 0.011(3) 0.004(2)
C46 0.056(4) 0.040(4) 0.094(6) -0.019(4) 0.009(4) 0.005(3)
C47 0.090(6) 0.071(6) 0.072(6) -0.030(5) 0.007(5) -0.007(5)
C48 0.058(4) 0.068(5) 0.048(4) 0.000(4) -0.001(3) -0.004(3)
B1 0.030(3) 0.029(3) 0.032(3) 0.004(2) 0.002(2) 0.002(2)
B2 0.031(3) 0.031(3) 0.046(4) -0.003(3) 0.004(3) -0.002(2)

loop_
_atom_type_symbol
_atom_type_description
_atom_type_scat_dispersion_real
_atom_type_scat_dispersion_imag
_atom_type_scat_source
C C 0.0033 0.0016 'International Tables Vol C Tables 4.2.6.8 and 6.1.1.4'
H H 0.0000 0.0000 'International Tables Vol C Tables 4.2.6.8 and 6.1.1.4'
B B 0.0013 0.0007 'International Tables Vol C Tables 4.2.6.8 and 6.1.1.4'
N N 0.0061 0.0033 'International Tables Vol C Tables 4.2.6.8 and 6.1.1.4'
Zn Zn 0.2839 1.4301 'International Tables Vol C Tables 4.2.6.8 and 6.1.1.4'
Br Br -0.2901 2.4595 'International Tables Vol C Tables 4.2.6.8 and 6.1.1.4'
O O 0.0106 0.0060 'International Tables Vol C Tables 4.2.6.8 and 6.1.1.4'
Cl Cl 0.1484 0.1585 'International Tables Vol C Tables 4.2.6.8 and 6.1.1.4'

loop_
_geom_angle_atom_site_label_1
_geom_angle_atom_site_label_2
_geom_angle_atom_site_label_3
_geom_angle
N2 Zn1 N1 79.79(17)
N2 Zn1 Br2 119.69(12)
N1 Zn1 Br2 113.52(12)
N2 Zn1 Br1 111.71(12)
N1 Zn1 Br1 113.86(11)
Br2 Zn1 Br1 113.96(3)
N6 Zn2 N5 80.14(17)
N6 Zn2 Br3 111.60(12)
N5 Zn2 Br3 118.05(12)
N6 Zn2 Br4 120.43(12)
N5 Zn2 Br4 106.41(12)
Br3 Zn2 Br4 115.48(4)
C50 C49 Cl1 112.8(11)
C50 C49 H49A 109.0
Cl1 C49 H49A 109.0
C50 C49 H49B 109.0
Cl1 C49 H49B 109.0
H49A C49 H49B 107.8
C49 C50 Cl2 109.8(10)
C49 C50 H50A 109.7
Cl2 C50 H50A 109.7
C49 C50 H50B 109.7
Cl2 C50 H50B 109.7
H50A C50 H50B 108.2
C50B C49B Cl1B 116(2)
C50B C49B H49C 108.4
Cl1B C49B H49C 108.4
C50B C49B H49D 108.4
Cl1B C49B H49D 108.4
H49C C49B H49D 107.4
C49B C50B Cl2B 104(2)
C49B C50B H50C 110.9
Cl2B C50B H50C 110.9
C49B C50B H50D 110.9
Cl2B C50B H50D 110.9
H50C C50B H50D 108.9
C52 C51 Cl3 112.2(18)
C52 C51 H51A 109.2
Cl3 C51 H51A 109.2
C52 C51 H51B 109.2
Cl3 C51 H51B 109.2
H51A C51 H51B 107.9
C51 C52 Cl4 106.2(17)
C51 C52 H52A 110.5
Cl4 C52 H52A 110.5
C51 C52 H52B 110.5
Cl4 C52 H52B 110.5
H52A C52 H52B 108.7
C52B C51B Cl3B 116(2)
C52B C51B H51C 108.3
Cl3B C51B H51C 108.3
C52B C51B H51D 108.3
Cl3B C51B H51D 108.3
H51C C51B H51D 107.4
C51B C52B Cl4B 108(2)
C51B C52B H52C 110.0
Cl4B C52B H52C 110.0
C51B C52B H52D 110.0
Cl4B C52B H52D 110.0
H52C C52B H52D 108.4
C52C C51C Cl3C 114(2)
C52C C51C H51E 108.7
Cl3C C51C H51E 108.7
C52C C51C H51F 108.7
Cl3C C51C H51F 108.7
H51E C51C H51F 107.6
C51C C52C Cl4C 106(2)
C51C C52C H52E 110.6
Cl4C C52C H52E 110.6
C51C C52C H52F 110.6
Cl4C C52C H52F 110.6
H52E C52C H52F 108.8
C54 C53 Cl5 115.3(16)
C54 C53 H53A 108.4
Cl5 C53 H53A 108.4
C54 C53 H53B 108.4
Cl5 C53 H53B 108.4
H53A C53 H53B 107.5
C53 C54 Cl6 101.7(14)
C53 C54 H54A 111.4
Cl6 C54 H54A 111.4
C53 C54 H54B 111.4
Cl6 C54 H54B 111.4
H54A C54 H54B 109.3
C54B C53B Cl5B 114(2)
C54B C53B H53C 108.8
Cl5B C53B H53C 108.8
C54B C53B H53D 108.8
Cl5B C53B H53D 108.8
H53C C53B H53D 107.7
C53B C54B Cl6B 109.5(18)
C53B C54B H54C 109.8
Cl6B C54B H54C 109.8
C53B C54B H54D 109.8
Cl6B C54B H54D 109.8
H54C C54B H54D 108.2
N8 O1 B1 117.8(4)
C6 N1 C2 119.5(5)
C6 N1 Zn1 113.7(3)
C2 N1 Zn1 126.6(4)
C7 N2 N3 105.9(4)
C7 N2 Zn1 114.3(3)
N3 N2 Zn1 139.6(3)
C9 N3 N2 111.4(4)
C9 N3 C14 132.6(4)
N2 N3 C14 115.9(4)
C21 N4 B1 122.2(4)
C21 N4 H4A 106.8
B1 N4 H4A 106.8
C21 N4 H4B 106.8
B1 N4 H4B 106.8
H4A N4 H4B 106.6
C30 N5 C26 119.7(5)
C30 N5 Zn2 113.0(4)
C26 N5 Zn2 127.2(4)
N7 N6 C31 106.0(4)
N7 N6 Zn2 138.8(3)
C31 N6 Zn2 113.8(3)
N6 N7 C33 111.2(4)
N6 N7 C38 116.5(4)
C33 N7 C38 132.3(5)
O1 N8 B2 117.7(4)
O1 N8 H8A 107.9
B2 N8 H8A 107.9
O1 N8 H8B 107.9
B2 N8 H8B 107.9
H8A N8 H8B 107.2
C2 C1 H1A 109.5
C2 C1 H1B 109.5
H1A C1 H1B 109.5
C2 C1 H1C 109.5
H1A C1 H1C 109.5
H1B C1 H1C 109.5
N1 C2 C3 120.1(5)
N1 C2 C1 116.4(5)
C3 C2 C1 123.5(5)
C4 C3 C2 120.4(5)
C4 C3 H3 119.8
C2 C3 H3 119.8
C3 C4 C5 120.3(5)
C3 C4 H4 119.9
C5 C4 H4 119.9
C6 C5 C4 116.8(5)
C6 C5 H5 121.6
C4 C5 H5 121.6
N1 C6 C5 122.9(5)
N1 C6 C7 114.5(4)
C5 C6 C7 122.6(5)
N2 C7 C8 110.2(5)
N2 C7 C6 117.3(5)
C8 C7 C6 132.4(5)
C9 C8 C7 106.2(5)
C9 C8 H8 126.9
C7 C8 H8 126.9
N3 C9 C8 106.2(5)
N3 C9 C10 125.1(5)
C8 C9 C10 128.6(5)
C13 C10 C9 111.1(4)
C13 C10 C12 107.8(5)
C9 C10 C12 107.8(5)
C13 C10 C11 110.2(5)
C9 C10 C11 111.2(5)
C12 C10 C11 108.7(5)
C10 C11 H11A 109.5
C10 C11 H11B 109.5
H11A C11 H11B 109.5
C10 C11 H11C 109.5
H11A C11 H11C 109.5
H11B C11 H11C 109.5
C10 C12 H12A 109.5
C10 C12 H12B 109.5
H12A C12 H12B 109.5
C10 C12 H12C 109.5
H12A C12 H12C 109.5
H12B C12 H12C 109.5
C10 C13 H13A 109.5
C10 C13 H13B 109.5
H13A C13 H13B 109.5
C10 C13 H13C 109.5
H13A C13 H13C 109.5
H13B C13 H13C 109.5
N3 C14 C15 112.6(4)
N3 C14 H14A 109.1
C15 C14 H14A 109.1
N3 C14 H14B 109.1
C15 C14 H14B 109.1
H14A C14 H14B 107.8
C14 C15 C16 110.4(4)
C14 C15 H15A 109.6
C16 C15 H15A 109.6
C14 C15 H15B 109.6
C16 C15 H15B 109.6
H15A C15 H15B 108.1
C15 C16 B1 114.7(4)
C15 C16 H16A 108.6
B1 C16 H16A 108.6
C15 C16 H16B 108.6
B1 C16 H16B 108.6
H16A C16 H16B 107.6
C24 C17 C18 109.2(5)
C24 C17 B1 112.8(5)
C18 C17 B1 117.4(5)
C24 C17 H17 105.5
C18 C17 H17 105.5
B1 C17 H17 105.5
C19 C18 C17 117.2(5)
C19 C18 H18A 108.0
C17 C18 H18A 108.0
C19 C18 H18B 108.0
C17 C18 H18B 108.0
H18A C18 H18B 107.2
C20 C19 C18 118.8(5)
C20 C19 H19A 107.6
C18 C19 H19A 107.6
C20 C19 H19B 107.6
C18 C19 H19B 107.6
H19A C19 H19B 107.1
C19 C20 C21 115.9(5)
C19 C20 H20A 108.3
C21 C20 H20A 108.3
C19 C20 H20B 108.3
C21 C20 H20B 108.3
H20A C20 H20B 107.4
N4 C21 C22 113.1(5)
N4 C21 C20 110.1(5)
C22 C21 C20 115.6(5)
N4 C21 H21 105.7
C22 C21 H21 105.7
C20 C21 H21 105.7
C21 C22 C23 116.4(5)
C21 C22 H22A 108.2
C23 C22 H22A 108.2
C21 C22 H22B 108.2
C23 C22 H22B 108.2
H22A C22 H22B 107.3
C24 C23 C22 117.5(5)
C24 C23 H23A 107.9
C22 C23 H23A 107.9
C24 C23 H23B 107.9
C22 C23 H23B 107.9
H23A C23 H23B 107.2
C23 C24 C17 115.7(5)
C23 C24 H24A 108.3
C17 C24 H24A 108.3
C23 C24 H24B 108.3
C17 C24 H24B 108.3
H24A C24 H24B 107.4
C26 C25 H25A 109.5
C26 C25 H25B 109.5
H25A C25 H25B 109.5
C26 C25 H25C 109.5
H25A C25 H25C 109.5
H25B C25 H25C 109.5
N5 C26 C27 121.5(6)
N5 C26 C25 116.7(5)
C27 C26 C25 121.8(6)
C26 C27 C28 119.0(6)
C26 C27 H27 120.5
C28 C27 H27 120.5
C29 C28 C27 120.5(5)
C29 C28 H28 119.7
C27 C28 H28 119.7
C28 C29 C30 118.0(5)
C28 C29 H29 121.0
C30 C29 H29 121.0
N5 C30 C29 121.4(5)
N5 C30 C31 116.1(4)
C29 C30 C31 122.3(5)
N6 C31 C32 110.1(5)
N6 C31 C30 116.8(5)
C32 C31 C30 132.6(5)
C31 C32 C33 106.3(5)
C31 C32 H32 126.8
C33 C32 H32 126.8
N7 C33 C32 106.3(5)
N7 C33 C34 126.4(5)
C32 C33 C34 127.1(5)
C33 C34 C37 110.2(5)
C33 C34 C36 111.2(5)
C37 C34 C36 110.8(5)
C33 C34 C35 107.9(5)
C37 C34 C35 108.1(5)
C36 C34 C35 108.5(6)
C34 C35 H35A 109.5
C34 C35 H35B 109.5
H35A C35 H35B 109.5
C34 C35 H35C 109.5
H35A C35 H35C 109.5
H35B C35 H35C 109.5
C34 C36 H36A 109.5
C34 C36 H36B 109.5
H36A C36 H36B 109.5
C34 C36 H36C 109.5
H36A C36 H36C 109.5
H36B C36 H36C 109.5
C34 C37 H37A 109.5
C34 C37 H37B 109.5
H37A C37 H37B 109.5
C34 C37 H37C 109.5
H37A C37 H37C 109.5
H37B C37 H37C 109.5
N7 C38 C39 114.8(4)
N7 C38 H38A 108.6
C39 C38 H38A 108.6
N7 C38 H38B 108.6
C39 C38 H38B 108.6
H38A C38 H38B 107.5
C38 C39 C40 109.1(4)
C38 C39 H39A 109.9
C40 C39 H39A 109.9
C38 C39 H39B 109.9
C40 C39 H39B 109.9
H39A C39 H39B 108.3
C39 C40 B2 119.8(5)
C39 C40 H40A 107.4
B2 C40 H40A 107.4
C39 C40 H40B 107.4
B2 C40 H40B 107.4
H40A C40 H40B 106.9
C48 C41 C42 112.9(6)
C48 C41 B2 106.8(5)
C42 C41 B2 112.4(5)
C48 C41 H41 108.2
C42 C41 H41 108.2
B2 C41 H41 108.2
C43 C42 C41 113.7(6)
C43 C42 H42A 108.8
C41 C42 H42A 108.8
C43 C42 H42B 108.8
C41 C42 H42B 108.8
H42A C42 H42B 107.7
C42 C43 C44 116.3(6)
C42 C43 H43A 108.2
C44 C43 H43A 108.2
C42 C43 H43B 108.2
C44 C43 H43B 108.2
H43A C43 H43B 107.4
C45 C44 C43 114.3(6)
C45 C44 H44A 108.7
C43 C44 H44A 108.7
C45 C44 H44B 108.7
C43 C44 H44B 108.7
H44A C44 H44B 107.6
C44 C45 C46 111.8(6)
C44 C45 B2 112.6(5)
C46 C45 B2 107.1(5)
C44 C45 H45 108.4
C46 C45 H45 108.4
B2 C45 H45 108.4
C45 C46 C47 113.9(6)
C45 C46 H46A 108.8
C47 C46 H46A 108.8
C45 C46 H46B 108.8
C47 C46 H46B 108.8
H46A C46 H46B 107.7
C48 C47 C46 114.8(6)
C48 C47 H47A 108.6
C46 C47 H47A 108.6
C48 C47 H47B 108.6
C46 C47 H47B 108.6
H47A C47 H47B 107.6
C41 C48 C47 116.4(6)
C41 C48 H48A 108.2
C47 C48 H48A 108.2
C41 C48 H48B 108.2
C47 C48 H48B 108.2
H48A C48 H48B 107.3
O1 B1 C17 115.3(4)
O1 B1 C16 106.2(4)
C17 B1 C16 114.0(4)
O1 B1 N4 102.4(4)
C17 B1 N4 112.2(5)
C16 B1 N4 105.7(4)
C41 B2 C40 118.9(5)
C41 B2 N8 109.4(5)
C40 B2 N8 106.5(5)
C41 B2 C45 105.9(5)
C40 B2 C45 112.0(5)
N8 B2 C45 103.2(5)

loop_
_geom_bond_atom_site_label_1
_geom_bond_atom_site_label_2
_geom_bond_distance
Br1 Zn1 2.3472(8)
Br2 Zn1 2.3436(8)
Br3 Zn2 2.3175(9)
Br4 Zn2 2.3564(9)
Zn1 N2 2.044(4)
Zn1 N1 2.082(4)
Zn2 N6 2.042(4)
Zn2 N5 2.093(4)
Cl1 C49 1.778(11)
C49 C50 1.329(14)
C49 H49A 0.9900
C49 H49B 0.9900
C50 Cl2 1.831(11)
C50 H50A 0.9900
C50 H50B 0.9900
Cl1B C49B 1.779(17)
C49B C50B 1.337(18)
C49B H49C 0.9900
C49B H49D 0.9900
C50B Cl2B 1.866(17)
C50B H50C 0.9900
C50B H50D 0.9900
Cl3 C51 1.795(17)
C51 C52 1.356(18)
C51 H51A 0.9900
C51 H51B 0.9900
C52 Cl4 1.857(16)
C52 H52A 0.9900
C52 H52B 0.9900
Cl3B C51B 1.788(17)
C51B C52B 1.328(19)
C51B H51C 0.9900
C51B H51D 0.9900
C52B Cl4B 1.855(17)
C52B H52C 0.9900
C52B H52D 0.9900
Cl3C C51C 1.792(18)
C51C C52C 1.342(19)
C51C H51E 0.9900
C51C H51F 0.9900
C52C Cl4C 1.854(18)
C52C H52E 0.9900
C52C H52F 0.9900
Cl5 C53 1.750(15)
C53 C54 1.319(18)
C53 H53A 0.9900
C53 H53B 0.9900
C54 Cl6 1.866(15)
C54 H54A 0.9900
C54 H54B 0.9900
Cl5B C53B 1.769(16)
C53B C54B 1.317(18)
C53B H53C 0.9900
C53B H53D 0.9900
C54B Cl6B 1.863(16)
C54B H54C 0.9900
C54B H54D 0.9900
O1 N8 1.417(6)
O1 B1 1.517(7)
N1 C6 1.352(7)
N1 C2 1.360(7)
N2 C7 1.332(6)
N2 N3 1.353(6)
N3 C9 1.348(7)
N3 C14 1.479(6)
N4 C21 1.487(7)
N4 B1 1.644(8)
N4 H4A 0.9100
N4 H4B 0.9100
N5 C30 1.344(7)
N5 C26 1.346(7)
N6 N7 1.343(6)
N6 C31 1.358(6)
N7 C33 1.365(7)
N7 C38 1.477(6)
N8 B2 1.649(8)
N8 H8A 0.9100
N8 H8B 0.9100
C1 C2 1.475(9)
C1 H1A 0.9800
C1 H1B 0.9800
C1 H1C 0.9800
C2 C3 1.387(8)
C3 C4 1.366(9)
C3 H3 0.9500
C4 C5 1.403(8)
C4 H4 0.9500
C5 C6 1.391(7)
C5 H5 0.9500
C6 C7 1.472(7)
C7 C8 1.385(7)
C8 C9 1.380(7)
C8 H8 0.9500
C9 C10 1.525(8)
C10 C13 1.522(8)
C10 C12 1.530(9)
C10 C11 1.544(8)
C11 H11A 0.9800
C11 H11B 0.9800
C11 H11C 0.9800
C12 H12A 0.9800
C12 H12B 0.9800
C12 H12C 0.9800
C13 H13A 0.9800
C13 H13B 0.9800
C13 H13C 0.9800
C14 C15 1.517(7)
C14 H14A 0.9900
C14 H14B 0.9900
C15 C16 1.534(7)
C15 H15A 0.9900
C15 H15B 0.9900
C16 B1 1.628(8)
C16 H16A 0.9900
C16 H16B 0.9900
C17 C24 1.558(8)
C17 C18 1.572(8)
C17 B1 1.621(8)
C17 H17 1.0000
C18 C19 1.521(9)
C18 H18A 0.9900
C18 H18B 0.9900
C19 C20 1.513(9)
C19 H19A 0.9900
C19 H19B 0.9900
C20 C21 1.558(8)
C20 H20A 0.9900
C20 H20B 0.9900
C21 C22 1.526(8)
C21 H21 1.0000
C22 C23 1.540(9)
C22 H22A 0.9900
C22 H22B 0.9900
C23 C24 1.508(10)
C23 H23A 0.9900
C23 H23B 0.9900
C24 H24A 0.9900
C24 H24B 0.9900
C25 C26 1.510(9)
C25 H25A 0.9800
C25 H25B 0.9800
C25 H25C 0.9800
C26 C27 1.373(8)
C27 C28 1.380(9)
C27 H27 0.9500
C28 C29 1.371(8)
C28 H28 0.9500
C29 C30 1.400(7)
C29 H29 0.9500
C30 C31 1.456(8)
C31 C32 1.379(8)
C32 C33 1.386(8)
C32 H32 0.9500
C33 C34 1.519(8)
C34 C37 1.533(9)
C34 C36 1.540(9)
C34 C35 1.541(9)
C35 H35A 0.9800
C35 H35B 0.9800
C35 H35C 0.9800
C36 H36A 0.9800
C36 H36B 0.9800
C36 H36C 0.9800
C37 H37A 0.9800
C37 H37B 0.9800
C37 H37C 0.9800
C38 C39 1.521(8)
C38 H38A 0.9900
C38 H38B 0.9900
C39 C40 1.526(7)
C39 H39A 0.9900
C39 H39B 0.9900
C40 B2 1.625(8)
C40 H40A 0.9900
C40 H40B 0.9900
C41 C48 1.525(9)
C41 C42 1.550(10)
C41 B2 1.593(10)
C41 H41 1.0000
C42 C43 1.531(10)
C42 H42A 0.9900
C42 H42B 0.9900
C43 C44 1.535(10)
C43 H43A 0.9900
C43 H43B 0.9900
C44 C45 1.531(9)
C44 H44A 0.9900
C44 H44B 0.9900
C45 C46 1.550(10)
C45 B2 1.651(8)
C45 H45 1.0000
C46 C47 1.554(12)
C46 H46A 0.9900
C46 H46B 0.9900
C47 C48 1.535(11)
C47 H47A 0.9900
C47 H47B 0.9900
C48 H48A 0.9900
C48 H48B 0.9900

loop_
_geom_torsion_atom_site_label_1
_geom_torsion_atom_site_label_2
_geom_torsion_atom_site_label_3
_geom_torsion_atom_site_label_4
_geom_torsion
Cl1 C49 C50 Cl2 173.2(11)
Cl1B C49B C50B Cl2B 84(4)
Cl3 C51 C52 Cl4 76(2)
Cl3B C51B C52B Cl4B 116(3)
Cl3C C51C C52C Cl4C 44(6)
Cl5 C53 C54 Cl6 166.3(18)
Cl5B C53B C54B Cl6B 141(2)
C7 N2 N3 C9 0.7(5)
Zn1 N2 N3 C9 174.6(4)
C7 N2 N3 C14 177.5(4)
Zn1 N2 N3 C14 -8.6(7)
C31 N6 N7 C33 0.8(5)
Zn2 N6 N7 C33 -164.0(4)
C31 N6 N7 C38 178.5(4)
Zn2 N6 N7 C38 13.6(7)
B1 O1 N8 B2 146.4(5)
C6 N1 C2 C3 1.1(7)
Zn1 N1 C2 C3 -171.8(4)
C6 N1 C2 C1 -179.0(5)
Zn1 N1 C2 C1 8.1(7)
N1 C2 C3 C4 0.5(8)
C1 C2 C3 C4 -179.3(5)
C2 C3 C4 C5 -2.5(8)
C3 C4 C5 C6 2.7(8)
C2 N1 C6 C5 -0.8(7)
Zn1 N1 C6 C5 173.0(4)
C2 N1 C6 C7 179.4(4)
Zn1 N1 C6 C7 -6.8(5)
C4 C5 C6 N1 -1.1(7)
C4 C5 C6 C7 178.7(5)
N3 N2 C7 C8 -1.0(5)
Zn1 N2 C7 C8 -176.7(3)
N3 N2 C7 C6 177.3(4)
Zn1 N2 C7 C6 1.7(5)
N1 C6 C7 N2 3.6(6)
C5 C6 C7 N2 -176.3(4)
N1 C6 C7 C8 -178.5(5)
C5 C6 C7 C8 1.6(8)
N2 C7 C8 C9 1.0(6)
C6 C7 C8 C9 -177.1(5)
N2 N3 C9 C8 -0.1(6)
C14 N3 C9 C8 -176.2(5)
N2 N3 C9 C10 -177.9(4)
C14 N3 C9 C10 6.1(8)
C7 C8 C9 N3 -0.5(6)
C7 C8 C9 C10 177.1(5)
N3 C9 C10 C13 63.9(7)
C8 C9 C10 C13 -113.3(6)
N3 C9 C10 C12 -178.2(5)
C8 C9 C10 C12 4.6(8)
N3 C9 C10 C11 -59.1(7)
C8 C9 C10 C11 123.7(6)
C9 N3 C14 C15 100.2(6)
N2 N3 C14 C15 -75.8(5)
N3 C14 C15 C16 173.4(4)
C14 C15 C16 B1 -173.9(5)
C24 C17 C18 C19 -105.0(6)
B1 C17 C18 C19 25.1(8)
C17 C18 C19 C20 59.9(7)
C18 C19 C20 C21 -58.8(8)
B1 N4 C21 C22 -52.3(7)
B1 N4 C21 C20 78.7(6)
C19 C20 C21 N4 -29.6(8)
C19 C20 C21 C22 100.1(7)
N4 C21 C22 C23 85.0(7)
C20 C21 C22 C23 -43.3(8)
C21 C22 C23 C24 -66.6(8)
C22 C23 C24 C17 56.7(8)
C18 C17 C24 C23 54.5(7)
B1 C17 C24 C23 -78.0(7)
C30 N5 C26 C27 -0.4(8)
Zn2 N5 C26 C27 176.8(4)
C30 N5 C26 C25 -178.0(5)
Zn2 N5 C26 C25 -0.8(8)
N5 C26 C27 C28 0.4(9)
C25 C26 C27 C28 177.9(6)
C26 C27 C28 C29 -0.2(9)
C27 C28 C29 C30 -0.1(8)
C26 N5 C30 C29 0.1(7)
Zn2 N5 C30 C29 -177.4(4)
C26 N5 C30 C31 175.3(5)
Zn2 N5 C30 C31 -2.3(5)
C28 C29 C30 N5 0.1(8)
C28 C29 C30 C31 -174.8(5)
N7 N6 C31 C32 -0.3(5)
Zn2 N6 C31 C32 168.9(3)
N7 N6 C31 C30 -172.8(4)
Zn2 N6 C31 C30 -3.6(5)
N5 C30 C31 N6 4.0(6)
C29 C30 C31 N6 179.1(4)
N5 C30 C31 C32 -166.4(5)
C29 C30 C31 C32 8.7(8)
N6 C31 C32 C33 -0.3(6)
C30 C31 C32 C33 170.5(5)
N6 N7 C33 C32 -1.0(6)
C38 N7 C33 C32 -178.2(5)
N6 N7 C33 C34 173.8(5)
C38 N7 C33 C34 -3.4(9)
C31 C32 C33 N7 0.8(6)
C31 C32 C33 C34 -174.0(5)
N7 C33 C34 C37 -64.2(7)
C32 C33 C34 C37 109.6(6)
N7 C33 C34 C36 59.1(7)
C32 C33 C34 C36 -127.1(6)
N7 C33 C34 C35 178.0(5)
C32 C33 C34 C35 -8.2(8)
N6 N7 C38 C39 77.6(6)
C33 N7 C38 C39 -105.3(7)
N7 C38 C39 C40 -179.5(5)
C38 C39 C40 B2 -177.7(5)
C48 C41 C42 C43 67.5(8)
B2 C41 C42 C43 -53.4(8)
C41 C42 C43 C44 43.9(9)
C42 C43 C44 C45 -42.8(9)
C43 C44 C45 C46 -70.7(8)
C43 C44 C45 B2 50.0(8)
C44 C45 C46 C47 70.1(8)
B2 C45 C46 C47 -53.8(8)
C45 C46 C47 C48 41.6(10)
C42 C41 C48 C47 -68.3(9)
B2 C41 C48 C47 55.8(8)
C46 C47 C48 C41 -42.6(10)
N8 O1 B1 C17 -4.3(7)
N8 O1 B1 C16 -131.6(4)
N8 O1 B1 N4 117.8(4)
C24 C17 B1 O1 -167.5(5)
C18 C17 B1 O1 64.2(7)
C24 C17 B1 C16 -44.3(7)
C18 C17 B1 C16 -172.6(5)
C24 C17 B1 N4 75.9(6)
C18 C17 B1 N4 -52.5(7)
C15 C16 B1 O1 -42.4(6)
C15 C16 B1 C17 -170.4(5)
C15 C16 B1 N4 65.9(6)
C21 N4 B1 O1 -142.5(4)
C21 N4 B1 C17 -18.4(7)
C21 N4 B1 C16 106.5(5)
C48 C41 B2 C40 60.4(7)
C42 C41 B2 C40 -175.2(5)
C48 C41 B2 N8 -177.0(5)
C42 C41 B2 N8 -52.7(7)
C48 C41 B2 C45 -66.5(6)
C42 C41 B2 C45 57.9(7)
C39 C40 B2 C41 55.4(8)
C39 C40 B2 N8 -68.6(7)
C39 C40 B2 C45 179.3(5)
O1 N8 B2 C41 -44.7(6)
O1 N8 B2 C40 85.0(6)
O1 N8 B2 C45 -157.0(5)
C44 C45 B2 C41 -56.7(7)
C46 C45 B2 C41 66.7(6)
C44 C45 B2 C40 172.4(6)
C46 C45 B2 C40 -64.3(7)
C44 C45 B2 N8 58.3(7)
C46 C45 B2 N8 -178.4(5)
